data_7213114
loop_
_publ_author_name
'Haberhauer, Gebhard'
'Gleiter, Rolf'
'Irngartinger, Hermann'
'Oeser, Thomas'
'Rominger, Frank'

_publ_section_title
;
 Cyclic diynes with tetramethyldisilyl groups in the bridges. Syntheses
 and properties
;
_journal_issue 10
_journal_name_full 'Journal of the Chemical Society, Perkin Transactions 2'
_journal_page_first 2093
_journal_paper_doi 10.1039/a904409d
_journal_year 1999
_chemical_formula_sum 'C13 H22 Si2'
_chemical_formula_weight 234.49
_chemical_name_systematic
; 
 1,1,2,2-Tetramethyl-1,2-disilacycloundeca-4,9-diyne (9) 
;
_space_group_IT_number 15
_symmetry_cell_setting monoclinic
_symmetry_space_group_name_Hall '-C 2yc'
_symmetry_space_group_name_H-M 'C 1 2/c 1'
_atom_sites_solution_hydrogens geom
_atom_sites_solution_primary direct
_atom_sites_solution_secondary difmap
_audit_creation_method SHELXL-97
_cell_angle_alpha 90.00
_cell_angle_beta 111.82(3)
_cell_angle_gamma 90.00
_cell_formula_units_Z 4
_cell_length_a 13.363(5)
_cell_length_b 10.520(2)
_cell_length_c 11.258(5)
_cell_measurement_reflns_used 25
_cell_measurement_temperature 223(2)
_cell_measurement_theta_max 24.1
_cell_measurement_theta_min 10.3
_cell_volume 1469.2(9)
_computing_structure_refinement 'SHELXL-97 (Sheldrick, 1997)'
_computing_structure_solution 'SHELXS-97 (Sheldrick, 1990)'
_diffrn_ambient_temperature 223(2)
_diffrn_measured_fraction_theta_full 0.996
_diffrn_measured_fraction_theta_max 0.996
_diffrn_measurement_device_type NONIUS_CAD4
_diffrn_measurement_method \w2\q
_diffrn_radiation_monochromator graphite
_diffrn_radiation_source 'fine-focus sealed tube'
_diffrn_radiation_type MoK\a
_diffrn_radiation_wavelength 0.71073
_diffrn_reflns_av_R_equivalents 0.0126
_diffrn_reflns_av_sigmaI/netI 0.0136
_diffrn_reflns_limit_h_max 17
_diffrn_reflns_limit_h_min 0
_diffrn_reflns_limit_k_max 13
_diffrn_reflns_limit_k_min 0
_diffrn_reflns_limit_l_max 13
_diffrn_reflns_limit_l_min -14
_diffrn_reflns_number 1838
_diffrn_reflns_theta_full 27.97
_diffrn_reflns_theta_max 27.97
_diffrn_reflns_theta_min 2.54
_diffrn_standards_decay_% 1
_diffrn_standards_interval_count 100
_diffrn_standards_interval_time 60
_diffrn_standards_number 3
_exptl_absorpt_coefficient_mu 0.213
_exptl_absorpt_correction_T_max 0.920
_exptl_absorpt_correction_T_min 0.901
_exptl_absorpt_correction_type numerical
_exptl_crystal_colour colourless
_exptl_crystal_density_diffrn 1.06
_exptl_crystal_density_method 'not measured'
_exptl_crystal_description plate
_exptl_crystal_F_000 512
_exptl_crystal_size_max 0.50
_exptl_crystal_size_mid 0.40
_exptl_crystal_size_min 0.40
_refine_diff_density_max 0.299
_refine_diff_density_min -0.229
_refine_diff_density_rms 0.047
_refine_ls_extinction_method none
_refine_ls_goodness_of_fit_ref 1.05
_refine_ls_hydrogen_treatment calculated
_refine_ls_matrix_type full
_refine_ls_number_parameters 75
_refine_ls_number_reflns 1768
_refine_ls_number_restraints 0
_refine_ls_restrained_S_all 1.05
_refine_ls_R_factor_all 0.048
_refine_ls_R_factor_gt 0.039
_refine_ls_shift/su_max 0.000
_refine_ls_shift/su_mean 0.000
_refine_ls_structure_factor_coef Fsqd
_refine_ls_weighting_details 'calc w=1/[\s^2^(Fo^2^)+(0.0644P)^2^+0.6499P] where P=(Fo^2^+2Fc^2^)/3'
_refine_ls_weighting_scheme calc
_refine_ls_wR_factor_gt 0.109
_refine_ls_wR_factor_ref 0.115
_reflns_number_gt 1501
_reflns_number_total 1768
_reflns_threshold_expression >2sigma(I)
_cod_data_source_file 904409dsup1.cif
_cod_data_source_block 735H187
_cod_depositor_comments
;
The following automatic conversions were performed:
'_atom_site_symetry_multiplicity' tag replaced with
'_atom_site_symmetry_multiplicity'.

Automatic conversion script
Id: cif_correct_tags 1440 2010-10-19 06:21:57Z saulius 
;
_cod_original_sg_symbol_H-M 'C 2/c'
_cod_database_code 7213114

loop_
_symmetry_equiv_pos_as_xyz
'x, y, z'
'-x, y, -z+1/2'
'x+1/2, y+1/2, z'
'-x+1/2, y+1/2, -z+1/2'
'-x, -y, -z'
'x, -y, z-1/2'
'-x+1/2, -y+1/2, -z'
'x+1/2, -y+1/2, z-1/2'

loop_
_atom_site_label
_atom_site_type_symbol
_atom_site_fract_x
_atom_site_fract_y
_atom_site_fract_z
_atom_site_U_iso_or_equiv
_atom_site_adp_type
_atom_site_occupancy
_atom_site_symmetry_multiplicity
_atom_site_calc_flag
_atom_site_refinement_flags
Si1 Si 0.40842(3) 0.44579(4) 0.18326(4) 0.04425(16) Uani 1 1 d .
C1 C 0.38971(13) 0.35245(16) 0.03276(14) 0.0533(4) Uani 1 1 d .
H1A H 0.3158 0.3636 -0.0289 0.064 Uiso 1 1 calc R
H1B H 0.4392 0.3847 -0.0063 0.064 Uiso 1 1 calc R
C2 C 0.41057(14) 0.21814(17) 0.06234(16) 0.0562(4) Uani 1 1 d .
C3 C 0.42596(16) 0.11048(18) 0.09525(18) 0.0648(5) Uani 1 1 d .
C4 C 0.4429(2) -0.02526(19) 0.1297(2) 0.0855(7) Uani 1 1 d .
H4A H 0.3862 -0.0525 0.1597 0.103 Uiso 1 1 calc R
H4B H 0.4334 -0.0736 0.0518 0.103 Uiso 1 1 calc R
C5 C 0.5369(3) -0.0566(3) 0.2175(5) 0.0684(10) Uani 0.50 1 d P
H5A H 0.5932 -0.0130 0.1969 0.082 Uiso 0.50 1 calc PR
H5B H 0.5472 -0.1481 0.2102 0.082 Uiso 0.50 1 calc PR
C6 C 0.35947(17) 0.61177(18) 0.1355(2) 0.0706(5) Uani 1 1 d .
H6A H 0.2844 0.6096 0.0782 0.106 Uiso 1 1 calc R
H6B H 0.4023 0.6511 0.0923 0.106 Uiso 1 1 calc R
H6C H 0.3663 0.6607 0.2111 0.106 Uiso 1 1 calc R
C7 C 0.32390(14) 0.3677(2) 0.26177(17) 0.0644(5) Uani 1 1 d .
H7A H 0.3265 0.4173 0.3355 0.097 Uiso 1 1 calc R
H7B H 0.3512 0.2829 0.2892 0.097 Uiso 1 1 calc R
H7C H 0.2500 0.3622 0.2015 0.097 Uiso 1 1 calc R

loop_
_atom_site_aniso_label
_atom_site_aniso_U_11
_atom_site_aniso_U_22
_atom_site_aniso_U_33
_atom_site_aniso_U_23
_atom_site_aniso_U_13
_atom_site_aniso_U_12
Si1 0.0446(2) 0.0455(3) 0.0431(2) -0.00424(15) 0.01673(17) 0.00149(15)
C1 0.0583(9) 0.0604(9) 0.0416(7) -0.0049(6) 0.0190(7) 0.0011(7)
C2 0.0622(9) 0.0614(10) 0.0480(8) -0.0158(7) 0.0238(7) -0.0008(7)
C3 0.0761(12) 0.0586(10) 0.0646(11) -0.0163(8) 0.0320(9) 0.0000(9)
C4 0.1111(19) 0.0509(10) 0.1059(18) -0.0180(11) 0.0534(15) 0.0006(11)
C5 0.0558(19) 0.0434(17) 0.098(3) 0.0069(16) 0.0187(19) 0.0079(14)
C6 0.0713(11) 0.0561(10) 0.0732(12) -0.0029(9) 0.0136(9) 0.0172(9)
C7 0.0565(9) 0.0859(13) 0.0597(10) -0.0165(9) 0.0317(8) -0.0135(9)

loop_
_atom_type_symbol
_atom_type_description
_atom_type_scat_dispersion_real
_atom_type_scat_dispersion_imag
_atom_type_scat_source
C C 0.0033 0.0016 'International Tables Vol C Tables 4.2.6.8 and 6.1.1.4'
H H 0.0000 0.0000 'International Tables Vol C Tables 4.2.6.8 and 6.1.1.4'
Si Si 0.0817 0.0704 'International Tables Vol C Tables 4.2.6.8 and 6.1.1.4'

loop_
_geom_angle_atom_site_label_1
_geom_angle_atom_site_label_2
_geom_angle_atom_site_label_3
_geom_angle
_geom_angle_site_symmetry_1
_geom_angle_site_symmetry_3
C7 Si1 C6 109.80(10) . .
C7 Si1 C1 107.11(8) . .
C6 Si1 C1 108.11(9) . .
C7 Si1 Si1 111.57(7) . 2_655
C6 Si1 Si1 110.71(7) . 2_655
C1 Si1 Si1 109.41(6) . 2_655
C2 C1 Si1 110.40(11) . .
C2 C1 H1A 109.6 . .
Si1 C1 H1A 109.6 . .
C2 C1 H1B 109.6 . .
Si1 C1 H1B 109.6 . .
H1A C1 H1B 108.1 . .
C3 C2 C1 174.66(17) . .
C2 C3 C4 177.2(2) . .
C5 C4 C3 116.7(2) . .
C5 C4 H4A 108.1 . .
C3 C4 H4A 108.1 . .
C5 C4 H4B 108.1 . .
C3 C4 H4B 108.1 . .
H4A C4 H4B 107.3 . .
C4 C5 C4 117.8(3) . 2_655
C4 C5 H5A 107.9 . .
C4 C5 H5A 107.9 2_655 .
C4 C5 H5B 107.9 . .
C4 C5 H5B 107.9 2_655 .
H5A C5 H5B 107.2 . .
Si1 C6 H6A 109.5 . .
Si1 C6 H6B 109.5 . .
H6A C6 H6B 109.5 . .
Si1 C6 H6C 109.5 . .
H6A C6 H6C 109.5 . .
H6B C6 H6C 109.5 . .
Si1 C7 H7A 109.5 . .
Si1 C7 H7B 109.5 . .
H7A C7 H7B 109.5 . .
Si1 C7 H7C 109.5 . .
H7A C7 H7C 109.5 . .
H7B C7 H7C 109.5 . .

loop_
_geom_bond_atom_site_label_1
_geom_bond_atom_site_label_2
_geom_bond_distance
_geom_bond_site_symmetry_2
Si1 C7 1.8638(18) .
Si1 C6 1.8721(19) .
Si1 C1 1.8927(17) .
Si1 Si1 2.3484(13) 2_655
C1 C2 1.455(2) .
C1 H1A 0.9800 .
C1 H1B 0.9800 .
C2 C3 1.186(3) .
C3 C4 1.475(3) .
C4 C5 1.320(5) .
C4 H4A 0.9800 .
C4 H4B 0.9800 .
C5 C4 1.672(5) 2_655
C5 H5A 0.9800 .
C5 H5B 0.9800 .
C6 H6A 0.9700 .
C6 H6B 0.9700 .
C6 H6C 0.9700 .
C7 H7A 0.9700 .
C7 H7B 0.9700 .
C7 H7C 0.9700 .

loop_
_geom_torsion_atom_site_label_1
_geom_torsion_atom_site_label_2
_geom_torsion_atom_site_label_3
_geom_torsion_atom_site_label_4
_geom_torsion
_geom_torsion_site_symmetry_1
_geom_torsion_site_symmetry_4
C7 Si1 C1 C2 -52.86(15) . .
C6 Si1 C1 C2 -171.12(12) . .
Si1 Si1 C1 C2 68.23(13) 2_655 .
Si1 C1 C2 C3 22(2) . .
C1 C2 C3 C4 146(4) . .
C2 C3 C4 C5 136(4) . .
C3 C4 C5 C4 76.9(4) . 2_655
